data_2000483
loop_
_publ_author_name
'Ng, S. W.'

_publ_section_title
;
 Structure of 2-[1-(2-carboxyethyl)ethylidene]hydrazinecarbothioamide
;
_journal_issue 11
_journal_name_full 'Acta Crystallographica Section C'
_journal_page_first 2057
_journal_page_last 2058
_journal_paper_doi 10.1107/S0108270192002592
_journal_volume 48
_journal_year 1992
_chemical_formula_sum 'C6 H11 N3 O2 S'
_chemical_formula_weight 189.24
_space_group_IT_number 14
_space_group_name_Hall '-P 2yn'
_space_group_name_H-M_alt 'P 1 21/n 1'
_symmetry_cell_setting monoclinic
_symmetry_space_group_name_Hall '-P 2yn'
_symmetry_space_group_name_H-M 'P 1 21/n 1'
_cell_angle_alpha 90
_cell_angle_beta 96.800(10)
_cell_angle_gamma 90
_cell_formula_units_Z 4
_cell_length_a 7.652(2)
_cell_length_b 10.3980(10)
_cell_length_c 11.135(2)
_cell_volume 879.7(3)
_diffrn_radiation_type Mo
_diffrn_radiation_wavelength 0.71073
_exptl_absorpt_coefficient_mu 3.18
_exptl_crystal_density_diffrn 1.430
_exptl_crystal_F_000 400
_cod_data_source_file as0572.cif
_cod_data_source_block as0572a
_cod_original_formula_sum 'C6 H11 N3 O2 S1'
_cod_database_code 2000483

loop_
_space_group_symop_id
_space_group_symop_operation_xyz
1 x,y,z
2 -x+1/2,y+1/2,-z+1/2
3 -x,-y,-z
4 x+1/2,-y+1/2,z+1/2

loop_
_atom_site_label
_atom_site_fract_x
_atom_site_fract_y
_atom_site_fract_z
S .1269(2) .2019(2) .12340(10)
O1 .6948(6) .4927(5) .4250(4)
O2 .9240(6) .3854(4) .3748(4)
N1 .2863(6) .3845(5) .2601(4)
N2 .4310(6) .3181(5) .1027(4)
N3 .5636(6) .4026(5) .1448(4)
C1 .8186(8) .4710(6) .3552(5)
C2 .8153(8) .5643(6) .2530(6)
C3 .8390(8) .5024(6) .1325(5)
C4 .6925(7) .4129(5) .0833(5)
C5 .7147(8) .3431(6) -.0301(5)
C6 .2920(7) .3078(5) .1660(5)
H1 .696(8) .431(6) .481(6)
H2 .715(8) .620(6) .250(6)
H3 .900(8) .623(6) .273(5)
H4 .927(8) .447(6) .138(6)
H5 .859(8) .571(6) .075(5)
H6 .616(8) .345(6) -.088(5)
H7 .746(8) .262(6) -.008(6)
H8 .801(8) .380(6) -.070(6)
H9 .433(8) .270(6) .042(6)
H10 .196(8) .379(6) .301(5)
H11 .369(8) .444(6) .275(5)

loop_
_geom_angle_atom_site_label_1
_geom_angle_atom_site_label_2
_geom_angle_atom_site_label_3
_geom_angle
N3 N2 C6 117.8(5)
N2 N3 C4 117.2(5)
O1 C1 O2 122.3(6)
O1 C1 C2 113.0(6)
O2 C1 C2 124.7(6)
C1 C2 C3 113.9(5)
C2 C3 C4 114.8(5)
N3 C4 C3 116.6(5)
N3 C4 C5 126.3(6)
C3 C4 C5 117.1(5)
S C6 N1 121.2(4)
S C6 N2 120.8(5)
N1 C6 N2 117.9(5)

loop_
_geom_bond_atom_site_label_1
_geom_bond_atom_site_label_2
_geom_bond_distance
S C6 1.700(6)
O1 C1 1.314(8)
O2 C1 1.203(7)
N1 C6 1.322(8)
N2 N3 1.382(7)
N2 C6 1.348(7)
N3 C4 1.270(7)
C1 C2 1.492(9)
C2 C3 1.518(9)
C3 C4 1.509(8)
C4 C5 1.484(9)
